data_4514139
loop_
_publ_author_name
'Claraz, Aur\'elie'
'Serpier, Fabien'
'Darses, Sylvain'

_publ_section_title
;
 Organoboron Initiated Rh-Catalyzed Asymmetric Cascade Reactions: A Subtle
 Switch in Regioselectivity Leading to Chiral 3-Benzazepine Derivatives
;
_journal_issue 5
_journal_name_full 'ACS Catalysis'
_journal_page_first 3410
_journal_paper_doi 10.1021/acscatal.7b00511
_journal_volume 7
_journal_year 2017
_chemical_absolute_configuration ad
_chemical_formula_moiety 'C28 H28 N2 O6 S'
_chemical_formula_sum 'C28 H28 N2 O6 S'
_chemical_formula_weight 520.58
_space_group_crystal_system monoclinic
_space_group_IT_number 4
_space_group_name_Hall 'P 2yb'
_space_group_name_H-M_alt 'P 1 21 1'
_symmetry_space_group_name_Hall 'P 2yb'
_symmetry_space_group_name_H-M 'P 1 21 1'
_atom_sites_solution_hydrogens geom
_atom_sites_solution_primary dual
_atom_sites_solution_secondary difmap
_audit_creation_method SHELXL-2014/7
_cell_angle_alpha 90
_cell_angle_beta 101.808(4)
_cell_angle_gamma 90
_cell_formula_units_Z 4
_cell_length_a 14.930(2)
_cell_length_b 11.5659(17)
_cell_length_c 15.2580(19)
_cell_measurement_reflns_used 9996
_cell_measurement_temperature 200(2)
_cell_measurement_theta_max 67.9
_cell_measurement_theta_min 3.77
_cell_volume 2579.0(6)
_computing_cell_refinement 'Bruker SAINT'
_computing_data_collection 'Bruker APEX2'
_computing_data_reduction 'Bruker SAINT'
_computing_molecular_graphics 'DIAMOND (Brandenburg, 2006)'
_computing_publication_material 'WinGX publication routines (Farrugia, 2012)'
_computing_structure_refinement 'SHELXL-2014/7 (Sheldrick, 2014)'
_computing_structure_solution 'SHELXT-2014 (Sheldrick, 2014)'
_diffrn_ambient_temperature 200(2)
_diffrn_measured_fraction_theta_full 0.998
_diffrn_measured_fraction_theta_max 0.992
_diffrn_measurement_device_type 'Bruker APEX-II CCD'
_diffrn_measurement_method '\f and \w scans'
_diffrn_radiation_monochromator 'multi layer miror'
_diffrn_radiation_type CuK\a
_diffrn_radiation_wavelength 1.54178
_diffrn_reflns_av_R_equivalents 0.0623
_diffrn_reflns_av_unetI/netI 0.0410
_diffrn_reflns_Laue_measured_fraction_full 0.998
_diffrn_reflns_Laue_measured_fraction_max 0.992
_diffrn_reflns_limit_h_max 17
_diffrn_reflns_limit_h_min -16
_diffrn_reflns_limit_k_max 13
_diffrn_reflns_limit_k_min -13
_diffrn_reflns_limit_l_max 18
_diffrn_reflns_limit_l_min -17
_diffrn_reflns_number 54988
_diffrn_reflns_point_group_measured_fraction_full 0.995
_diffrn_reflns_point_group_measured_fraction_max 0.987
_diffrn_reflns_theta_full 67.679
_diffrn_reflns_theta_max 68.452
_diffrn_reflns_theta_min 3.024
_diffrn_source 'micro focus sealed tube'
_exptl_absorpt_coefficient_mu 1.501
_exptl_absorpt_correction_T_max 0.753
_exptl_absorpt_correction_T_min 0.659
_exptl_absorpt_correction_type multi-scan
_exptl_absorpt_process_details
;
SADABS, Bruker AXS Inc., Madison,
Wisconsin, USA.
;
_exptl_crystal_colour colorless
_exptl_crystal_density_diffrn 1.341
_exptl_crystal_density_method 'not measured'
_exptl_crystal_description block
_exptl_crystal_F_000 1096
_exptl_crystal_size_max 0.15
_exptl_crystal_size_mid 0.12
_exptl_crystal_size_min 0.12
_refine_diff_density_max 0.721
_refine_diff_density_min -0.251
_refine_diff_density_rms 0.049
_refine_ls_abs_structure_details
;
 Flack x determined using 3776 quotients [(I+)-(I-)]/[(I+)+(I-)]
 (Parsons, Flack and Wagner, Acta Cryst. B69 (2013) 249-259).
;
_refine_ls_abs_structure_Flack 0.042(19)
_refine_ls_extinction_method none
_refine_ls_goodness_of_fit_ref 1.047
_refine_ls_hydrogen_treatment constr
_refine_ls_matrix_type full
_refine_ls_number_parameters 673
_refine_ls_number_reflns 9358
_refine_ls_number_restraints 1
_refine_ls_restrained_S_all 1.047
_refine_ls_R_factor_all 0.0550
_refine_ls_R_factor_gt 0.0514
_refine_ls_shift/su_max 0.017
_refine_ls_shift/su_mean 0.000
_refine_ls_structure_factor_coef Fsqd
_refine_ls_weighting_details 'w=1/[\s^2^(Fo^2^)+(0.0919P)^2^+0.8405P] where P=(Fo^2^+2Fc^2^)/3'
_refine_ls_weighting_scheme calc
_refine_ls_wR_factor_gt 0.1412
_refine_ls_wR_factor_ref 0.1450
_reflns_Friedel_coverage 0.888
_reflns_Friedel_fraction_full 0.992
_reflns_Friedel_fraction_max 0.981
_reflns_number_gt 8663
_reflns_number_total 9358
_reflns_threshold_expression 'I > 2\s(I)'
_cod_data_source_file cs7b00511_si_002.cif
_cod_data_source_block shelx
_cod_database_code 4514139
_shelx_shelxl_version_number 2014/7
_shelx_space_group_comment
;
The symmetry employed for this shelxl refinement is uniquely defined
by the following loop, which should always be used as a source of
symmetry information in preference to the above space-group names.
They are only intended as comments.
;

loop_
_space_group_symop_operation_xyz
'x, y, z'
'-x, y+1/2, -z'

loop_
_atom_site_label
_atom_site_type_symbol
_atom_site_fract_x
_atom_site_fract_y
_atom_site_fract_z
_atom_site_U_iso_or_equiv
_atom_site_adp_type
_atom_site_occupancy
_atom_site_site_symmetry_order
_atom_site_calc_flag
_atom_site_refinement_flags_posn
_atom_site_refinement_flags_adp
S1 S 0.99397(6) 0.77956(8) 0.46606(7) 0.0336(2) Uani 1 1 d . .
O1 O 1.0251(2) 0.6731(3) 0.4353(2) 0.0470(8) Uani 1 1 d . .
O2 O 1.0552(2) 0.8479(3) 0.5299(2) 0.0463(8) Uani 1 1 d . .
O3 O 0.6893(4) 0.4215(5) 0.3211(4) 0.0987(18) Uani 1 1 d . .
O4 O 0.6415(3) 0.5961(4) 0.3478(3) 0.0779(14) Uani 1 1 d . .
O5 O 0.8763(2) 0.2921(4) 0.7375(3) 0.0545(9) Uani 1 1 d . .
O6 O 0.9182(3) 0.3732(4) 0.8664(2) 0.0644(11) Uani 1 1 d . .
N1 N 0.9060(2) 0.7469(3) 0.5114(2) 0.0321(7) Uani 1 1 d . .
N2 N 0.8900(3) 0.3777(4) 0.7847(3) 0.0419(9) Uani 1 1 d . .
C1 C 0.8434(3) 0.6612(4) 0.4596(3) 0.0360(9) Uani 1 1 d . .
H1A H 0.8797 0.5959 0.4434 0.043 Uiso 1 1 calc R U
H1B H 0.8106 0.6975 0.4033 0.043 Uiso 1 1 calc R U
C2 C 0.7729(3) 0.6145(4) 0.5116(3) 0.0330(9) Uani 1 1 d . .
H2 H 0.7220 0.6719 0.5058 0.040 Uiso 1 1 calc R U
C3 C 0.8162(3) 0.6023(4) 0.6111(3) 0.0323(9) Uani 1 1 d . .
C4 C 0.8344(3) 0.7032(4) 0.6629(3) 0.0354(9) Uani 1 1 d . .
C5 C 0.8119(3) 0.8171(4) 0.6185(3) 0.0344(9) Uani 1 1 d . .
C6 C 0.8622(3) 0.8479(4) 0.5443(3) 0.0351(9) Uani 1 1 d . .
H6A H 0.8183 0.8827 0.4937 0.042 Uiso 1 1 calc R U
H6B H 0.9096 0.9065 0.5670 0.042 Uiso 1 1 calc R U
C7 C 0.8353(3) 0.4954(4) 0.6517(3) 0.0336(9) Uani 1 1 d . .
H7 H 0.8238 0.4261 0.6178 0.040 Uiso 1 1 calc R U
C8 C 0.8717(3) 0.4917(5) 0.7436(3) 0.0378(10) Uani 1 1 d . .
C9 C 0.8897(3) 0.5889(5) 0.7952(3) 0.0435(11) Uani 1 1 d . .
H9 H 0.9150 0.5836 0.8574 0.052 Uiso 1 1 calc R U
C10 C 0.8700(3) 0.6953(5) 0.7542(3) 0.0437(11) Uani 1 1 d . .
H10 H 0.8809 0.7638 0.7891 0.052 Uiso 1 1 calc R U
C11 C 0.7334(3) 0.5019(4) 0.4682(3) 0.0427(10) Uani 1 1 d . .
H11A H 0.7837 0.4446 0.4762 0.051 Uiso 1 1 calc R U
H11B H 0.6883 0.4732 0.5025 0.051 Uiso 1 1 calc R U
C12 C 0.6876(4) 0.5017(5) 0.3709(4) 0.0570(14) Uani 1 1 d . .
C13 C 0.5961(7) 0.5975(8) 0.2512(5) 0.110(4) Uani 1 1 d . .
H13A H 0.6386 0.6284 0.2159 0.166 Uiso 1 1 calc R U
H13B H 0.5415 0.6465 0.2428 0.166 Uiso 1 1 calc R U
H13C H 0.5785 0.5186 0.2314 0.166 Uiso 1 1 calc R U
C14 C 0.9498(3) 0.8669(4) 0.3730(3) 0.0314(9) Uani 1 1 d . .
C15 C 0.9153(3) 0.8172(4) 0.2904(3) 0.0379(10) Uani 1 1 d . .
H15 H 0.9193 0.7360 0.2826 0.046 Uiso 1 1 calc R U
C16 C 0.8748(4) 0.8865(5) 0.2197(3) 0.0454(11) Uani 1 1 d . .
H16 H 0.8511 0.8526 0.1630 0.054 Uiso 1 1 calc R U
C17 C 0.8685(3) 1.0058(5) 0.2306(3) 0.0446(11) Uani 1 1 d . .
C18 C 0.9021(3) 1.0534(4) 0.3135(3) 0.0453(11) Uani 1 1 d . .
H18 H 0.8967 1.1343 0.3217 0.054 Uiso 1 1 calc R U
C19 C 0.9438(3) 0.9854(4) 0.3854(3) 0.0365(9) Uani 1 1 d . .
H19 H 0.9679 1.0194 0.4420 0.044 Uiso 1 1 calc R U
C20 C 0.8239(5) 1.0800(6) 0.1532(4) 0.0674(17) Uani 1 1 d . .
H20A H 0.7955 1.0306 0.1029 0.101 Uiso 1 1 calc R U
H20B H 0.8701 1.1294 0.1348 0.101 Uiso 1 1 calc R U
H20C H 0.7770 1.1285 0.1712 0.101 Uiso 1 1 calc R U
C21 C 0.7492(3) 0.8854(4) 0.6433(3) 0.0408(10) Uani 1 1 d . .
H21 H 0.7243 0.8601 0.6926 0.049 Uiso 1 1 calc R U
C22 C 0.7147(3) 0.9967(4) 0.6013(3) 0.0372(9) Uani 1 1 d . .
C23 C 0.6203(3) 1.0178(4) 0.5794(4) 0.0468(11) Uani 1 1 d . .
C24 C 0.5893(4) 1.1217(5) 0.5382(4) 0.0491(12) Uani 1 1 d . .
H24 H 0.5255 1.1370 0.5242 0.059 Uiso 1 1 calc R U
C25 C 0.6495(4) 1.2035(4) 0.5172(3) 0.0486(11) Uani 1 1 d . .
H25 H 0.6269 1.2727 0.4870 0.058 Uiso 1 1 calc R U
C26 C 0.7420(4) 1.1837(4) 0.5404(4) 0.0498(12) Uani 1 1 d . .
H26 H 0.7835 1.2400 0.5271 0.060 Uiso 1 1 calc R U
C27 C 0.7750(4) 1.0824(4) 0.5830(4) 0.0478(12) Uani 1 1 d . .
H27 H 0.8392 1.0705 0.6001 0.057 Uiso 1 1 calc R U
C28 C 0.5528(4) 0.9284(6) 0.5952(6) 0.080(2) Uani 1 1 d . .
H28A H 0.5635 0.8563 0.5652 0.120 Uiso 1 1 calc R U
H28B H 0.4905 0.9559 0.5711 0.120 Uiso 1 1 calc R U
H28C H 0.5602 0.9145 0.6596 0.120 Uiso 1 1 calc R U
S2 S 0.51265(7) 0.23814(9) 1.04361(7) 0.0365(3) Uani 1 1 d . .
O7 O 0.4984(2) 0.3476(3) 1.0808(3) 0.0498(8) Uani 1 1 d . .
O8 O 0.4402(2) 0.1844(3) 0.9809(2) 0.0472(8) Uani 1 1 d . .
O9 O 0.8084(4) 0.5697(5) 1.1489(3) 0.0831(14) Uani 1 1 d . .
O10 O 0.8796(3) 0.4003(4) 1.1589(3) 0.0669(11) Uani 1 1 d . .
O11 O 0.6171(3) 0.7109(4) 0.7442(3) 0.0620(10) Uani 1 1 d . .
O12 O 0.6000(3) 0.6207(4) 0.6161(3) 0.0626(11) Uani 1 1 d . .
N3 N 0.5978(2) 0.2547(3) 0.9915(2) 0.0356(8) Uani 1 1 d . .
N4 N 0.6150(3) 0.6227(4) 0.6989(3) 0.0496(11) Uani 1 1 d . .
C29 C 0.6788(3) 0.3167(4) 1.0398(3) 0.0377(9) Uani 1 1 d . .
H29A H 0.7321 0.2639 1.0502 0.045 Uiso 1 1 calc R U
H29B H 0.6681 0.3420 1.0988 0.045 Uiso 1 1 calc R U
C30 C 0.6995(3) 0.4217(4) 0.9870(3) 0.0377(9) Uani 1 1 d . .
H30 H 0.6627 0.4872 1.0040 0.045 Uiso 1 1 calc R U
C31 C 0.6728(3) 0.4099(4) 0.8862(3) 0.0341(9) Uani 1 1 d . .
C32 C 0.6656(3) 0.3056(4) 0.8380(3) 0.0364(10) Uani 1 1 d . .
C33 C 0.6844(3) 0.1900(4) 0.8813(3) 0.0381(10) Uani 1 1 d . .
C34 C 0.6220(3) 0.1536(4) 0.9420(3) 0.0384(9) Uani 1 1 d . .
H34A H 0.5657 0.1188 0.9061 0.046 Uiso 1 1 calc R U
H34B H 0.6527 0.0946 0.9848 0.046 Uiso 1 1 calc R U
C35 C 0.6556(3) 0.5132(4) 0.8377(3) 0.0371(10) Uani 1 1 d . .
H35 H 0.6603 0.5851 0.8685 0.045 Uiso 1 1 calc R U
C36 C 0.6321(3) 0.5111(5) 0.7460(3) 0.0407(10) Uani 1 1 d . .
C37 C 0.6242(3) 0.4102(5) 0.6975(3) 0.0460(12) Uani 1 1 d . .
H37 H 0.6071 0.4111 0.6340 0.055 Uiso 1 1 calc R U
C38 C 0.6420(3) 0.3071(5) 0.7441(3) 0.0430(10) Uani 1 1 d . .
H38 H 0.6382 0.2363 0.7119 0.052 Uiso 1 1 calc R U
C39 C 0.8001(3) 0.4559(5) 1.0165(3) 0.0458(11) Uani 1 1 d . .
H39A H 0.8386 0.3922 1.0014 0.055 Uiso 1 1 calc R U
H39B H 0.8118 0.5249 0.9821 0.055 Uiso 1 1 calc R U
C40 C 0.8289(4) 0.4819(5) 1.1144(3) 0.0507(13) Uani 1 1 d . .
C41 C 0.9100(6) 0.4180(8) 1.2542(4) 0.087(2) Uani 1 1 d . .
H41A H 0.9514 0.4846 1.2647 0.131 Uiso 1 1 calc R U
H41B H 0.9423 0.3489 1.2812 0.131 Uiso 1 1 calc R U
H41C H 0.8569 0.4325 1.2812 0.131 Uiso 1 1 calc R U
C42 C 0.5518(3) 0.1406(4) 1.1317(3) 0.0333(9) Uani 1 1 d . .
C43 C 0.5872(4) 0.1828(4) 1.2168(3) 0.0446(11) Uani 1 1 d . .
H43 H 0.5872 0.2634 1.2288 0.054 Uiso 1 1 calc R U
C44 C 0.6226(4) 0.1045(5) 1.2841(3) 0.0538(13) Uani 1 1 d . .
H44 H 0.6474 0.1321 1.3427 0.065 Uiso 1 1 calc R U
C45 C 0.6225(4) -0.0126(5) 1.2671(3) 0.0474(12) Uani 1 1 d . .
C46 C 0.5862(3) -0.0519(4) 1.1817(3) 0.0422(10) Uani 1 1 d . .
H46 H 0.5856 -0.1326 1.1699 0.051 Uiso 1 1 calc R U
C47 C 0.5510(3) 0.0231(4) 1.1132(3) 0.0364(10) Uani 1 1 d . .
H47 H 0.5268 -0.0050 1.0546 0.044 Uiso 1 1 calc R U
C48 C 0.6604(5) -0.0959(6) 1.3423(4) 0.076(2) Uani 1 1 d . .
H48A H 0.7241 -0.1146 1.3406 0.113 Uiso 1 1 calc R U
H48B H 0.6239 -0.1670 1.3350 0.113 Uiso 1 1 calc R U
H48C H 0.6579 -0.0601 1.4000 0.113 Uiso 1 1 calc R U
C49 C 0.7526(3) 0.1254(4) 0.8637(3) 0.0407(10) Uani 1 1 d . .
H49 H 0.7859 0.1573 0.8227 0.049 Uiso 1 1 calc R U
C50 C 0.7826(3) 0.0097(4) 0.9004(3) 0.0387(9) Uani 1 1 d . .
C51 C 0.8770(3) -0.0117(4) 0.9269(3) 0.0444(11) Uani 1 1 d . .
C52 C 0.9056(4) -0.1184(5) 0.9654(4) 0.0496(12) Uani 1 1 d . .
H52 H 0.9692 -0.1345 0.9826 0.059 Uiso 1 1 calc R U
C53 C 0.8434(4) -0.2005(5) 0.9788(3) 0.0527(12) Uani 1 1 d . .
H53 H 0.8641 -0.2715 1.0072 0.063 Uiso 1 1 calc R U
C54 C 0.7513(4) -0.1804(5) 0.9514(4) 0.0539(13) Uani 1 1 d . .
H54 H 0.7082 -0.2373 0.9604 0.065 Uiso 1 1 calc R U
C55 C 0.7218(4) -0.0763(5) 0.9106(4) 0.0485(12) Uani 1 1 d . .
H55 H 0.6582 -0.0640 0.8892 0.058 Uiso 1 1 calc R U
C56 C 0.9465(4) 0.0786(6) 0.9188(5) 0.0717(19) Uani 1 1 d . .
H56A H 0.9407 0.0998 0.8556 0.107 Uiso 1 1 calc R U
H56B H 1.0080 0.0481 0.9420 0.107 Uiso 1 1 calc R U
H56C H 0.9364 0.1471 0.9532 0.107 Uiso 1 1 calc R U

loop_
_atom_site_aniso_label
_atom_site_aniso_U_11
_atom_site_aniso_U_22
_atom_site_aniso_U_33
_atom_site_aniso_U_23
_atom_site_aniso_U_13
_atom_site_aniso_U_12
S1 0.0232(4) 0.0389(5) 0.0387(5) 0.0124(4) 0.0065(4) 0.0020(4)
O1 0.0358(16) 0.0491(19) 0.061(2) 0.0191(16) 0.0213(15) 0.0145(14)
O2 0.0309(15) 0.060(2) 0.0442(17) 0.0113(15) -0.0007(13) -0.0085(14)
O3 0.121(5) 0.082(3) 0.077(3) -0.022(3) -0.018(3) 0.007(3)
O4 0.081(3) 0.056(3) 0.079(3) 0.005(2) -0.024(2) -0.012(2)
O5 0.057(2) 0.0476(19) 0.057(2) 0.0197(18) 0.0095(16) 0.0018(18)
O6 0.080(3) 0.071(3) 0.0406(19) 0.0215(18) 0.0081(18) 0.016(2)
N1 0.0277(16) 0.0345(17) 0.0348(16) 0.0067(14) 0.0079(13) -0.0023(14)
N2 0.035(2) 0.051(2) 0.041(2) 0.0175(19) 0.0113(15) 0.0050(17)
C1 0.033(2) 0.042(2) 0.0326(19) 0.0048(17) 0.0061(16) -0.0053(17)
C2 0.0277(19) 0.036(2) 0.035(2) 0.0113(16) 0.0046(16) 0.0018(16)
C3 0.0225(19) 0.040(2) 0.035(2) 0.0092(17) 0.0081(15) 0.0006(16)
C4 0.028(2) 0.041(2) 0.040(2) 0.0043(19) 0.0124(17) 0.0006(18)
C5 0.032(2) 0.034(2) 0.038(2) 0.0044(17) 0.0093(17) -0.0012(17)
C6 0.035(2) 0.033(2) 0.038(2) 0.0090(17) 0.0095(17) 0.0042(17)
C7 0.0251(19) 0.042(2) 0.034(2) 0.0105(19) 0.0079(15) 0.0001(18)
C8 0.029(2) 0.050(3) 0.036(2) 0.015(2) 0.0100(16) 0.0026(19)
C9 0.041(2) 0.057(3) 0.033(2) 0.009(2) 0.0096(18) -0.003(2)
C10 0.045(3) 0.050(3) 0.038(2) 0.000(2) 0.0133(19) -0.004(2)
C11 0.038(2) 0.044(2) 0.044(2) 0.012(2) 0.0042(18) -0.0085(19)
C12 0.049(3) 0.040(3) 0.077(4) 0.006(3) 0.001(2) -0.013(2)
C13 0.127(7) 0.096(6) 0.079(5) 0.029(4) -0.049(5) -0.027(5)
C14 0.0253(19) 0.037(2) 0.033(2) 0.0074(17) 0.0079(16) -0.0012(17)
C15 0.043(2) 0.037(2) 0.036(2) 0.0005(17) 0.0140(18) 0.0012(19)
C16 0.051(3) 0.057(3) 0.029(2) 0.002(2) 0.0092(19) 0.003(2)
C17 0.041(2) 0.052(3) 0.043(2) 0.017(2) 0.0123(19) 0.005(2)
C18 0.048(3) 0.035(2) 0.056(3) 0.013(2) 0.017(2) 0.005(2)
C19 0.038(2) 0.033(2) 0.038(2) 0.0027(18) 0.0075(17) -0.0057(19)
C20 0.070(4) 0.078(4) 0.054(3) 0.033(3) 0.012(3) 0.018(3)
C21 0.038(2) 0.039(2) 0.049(2) 0.004(2) 0.0161(19) -0.001(2)
C22 0.035(2) 0.035(2) 0.044(2) -0.0002(19) 0.0136(17) -0.0007(18)
C23 0.037(2) 0.043(3) 0.062(3) 0.000(2) 0.014(2) 0.002(2)
C24 0.041(3) 0.043(3) 0.060(3) -0.001(2) 0.003(2) 0.004(2)
C25 0.059(3) 0.036(2) 0.049(3) 0.000(2) 0.006(2) 0.006(2)
C26 0.052(3) 0.032(2) 0.068(3) 0.003(2) 0.019(2) -0.001(2)
C27 0.037(3) 0.040(3) 0.068(3) -0.002(2) 0.016(2) -0.001(2)
C28 0.036(3) 0.056(4) 0.150(7) 0.025(4) 0.022(4) -0.002(3)
S2 0.0293(5) 0.0378(5) 0.0432(5) 0.0092(4) 0.0094(4) 0.0038(4)
O7 0.052(2) 0.0400(17) 0.062(2) 0.0107(15) 0.0221(16) 0.0131(15)
O8 0.0295(15) 0.057(2) 0.0526(18) 0.0139(15) 0.0032(14) -0.0005(14)
O9 0.097(4) 0.075(3) 0.068(3) -0.014(2) -0.006(2) 0.011(3)
O10 0.083(3) 0.065(2) 0.0451(19) 0.0108(18) -0.0043(19) -0.001(2)
O11 0.071(3) 0.050(2) 0.067(2) 0.020(2) 0.0191(19) 0.0042(19)
O12 0.057(2) 0.079(3) 0.050(2) 0.033(2) 0.0066(17) 0.0045(19)
N3 0.0340(18) 0.0367(19) 0.0371(17) 0.0055(14) 0.0097(14) -0.0006(15)
N4 0.036(2) 0.063(3) 0.051(2) 0.026(2) 0.0116(17) 0.0017(19)
C29 0.038(2) 0.042(2) 0.0324(19) 0.0059(17) 0.0048(16) -0.0046(18)
C30 0.035(2) 0.039(2) 0.039(2) 0.0054(17) 0.0065(17) -0.0009(17)
C31 0.027(2) 0.040(2) 0.037(2) 0.0080(18) 0.0080(16) 0.0026(17)
C32 0.0254(19) 0.048(3) 0.036(2) 0.009(2) 0.0074(16) 0.0026(19)
C33 0.034(2) 0.042(2) 0.038(2) 0.0017(19) 0.0052(18) 0.0010(19)
C34 0.036(2) 0.041(2) 0.038(2) 0.0016(18) 0.0054(17) -0.0011(18)
C35 0.027(2) 0.041(2) 0.044(2) 0.010(2) 0.0099(17) -0.0011(18)
C36 0.027(2) 0.052(3) 0.044(2) 0.021(2) 0.0097(17) 0.0045(19)
C37 0.039(2) 0.067(3) 0.032(2) 0.012(2) 0.0075(18) 0.001(2)
C38 0.042(2) 0.051(3) 0.037(2) 0.000(2) 0.0092(18) 0.004(2)
C39 0.038(2) 0.059(3) 0.040(2) 0.003(2) 0.0065(18) -0.011(2)
C40 0.045(3) 0.058(3) 0.046(3) 0.006(2) 0.001(2) -0.013(2)
C41 0.102(6) 0.103(6) 0.047(3) 0.009(4) -0.006(3) 0.015(5)
C42 0.029(2) 0.032(2) 0.040(2) 0.0048(18) 0.0116(17) 0.0007(17)
C43 0.052(3) 0.040(3) 0.044(2) -0.004(2) 0.016(2) 0.000(2)
C44 0.063(3) 0.063(3) 0.035(2) 0.000(2) 0.008(2) -0.004(3)
C45 0.050(3) 0.052(3) 0.040(2) 0.013(2) 0.009(2) 0.008(2)
C46 0.044(3) 0.035(2) 0.048(3) 0.008(2) 0.012(2) 0.0006(19)
C47 0.031(2) 0.040(2) 0.037(2) 0.0014(18) 0.0052(17) -0.0035(18)
C48 0.091(5) 0.073(4) 0.054(3) 0.025(3) -0.004(3) 0.014(4)
C49 0.039(2) 0.040(2) 0.044(2) 0.006(2) 0.0134(19) 0.002(2)
C50 0.041(2) 0.038(2) 0.039(2) 0.0005(19) 0.0124(18) 0.0041(19)
C51 0.041(3) 0.040(2) 0.053(3) 0.003(2) 0.013(2) 0.002(2)
C52 0.047(3) 0.047(3) 0.055(3) 0.000(2) 0.011(2) 0.012(2)
C53 0.071(3) 0.037(2) 0.053(3) 0.003(2) 0.018(2) 0.006(2)
C54 0.059(3) 0.035(2) 0.073(3) -0.002(2) 0.025(3) -0.004(2)
C55 0.042(3) 0.047(3) 0.058(3) -0.002(2) 0.012(2) -0.001(2)
C56 0.041(3) 0.059(4) 0.118(6) 0.019(4) 0.023(3) 0.009(3)

loop_
_atom_type_symbol
_atom_type_description
_atom_type_scat_dispersion_real
_atom_type_scat_dispersion_imag
_atom_type_scat_source
C C 0.0181 0.0091 'International Tables Vol C Tables 4.2.6.8 and 6.1.1.4'
H H 0.0000 0.0000 'International Tables Vol C Tables 4.2.6.8 and 6.1.1.4'
N N 0.0311 0.0180 'International Tables Vol C Tables 4.2.6.8 and 6.1.1.4'
O O 0.0492 0.0322 'International Tables Vol C Tables 4.2.6.8 and 6.1.1.4'
S S 0.3331 0.5567 'International Tables Vol C Tables 4.2.6.8 and 6.1.1.4'

loop_
_geom_angle_atom_site_label_1
_geom_angle_atom_site_label_2
_geom_angle_atom_site_label_3
_geom_angle
O1 S1 O2 119.6(2)
O1 S1 N1 106.3(2)
O2 S1 N1 107.10(19)
O1 S1 C14 108.9(2)
O2 S1 C14 108.3(2)
N1 S1 C14 105.75(18)
C12 O4 C13 112.7(6)
C6 N1 C1 115.9(3)
C6 N1 S1 114.1(3)
C1 N1 S1 113.6(3)
O5 N2 O6 123.1(4)
O5 N2 C8 119.1(4)
O6 N2 C8 117.9(5)
N1 C1 C2 112.6(3)
N1 C1 H1A 109.1
C2 C1 H1A 109.1
N1 C1 H1B 109.1
C2 C1 H1B 109.1
H1A C1 H1B 107.8
C11 C2 C3 113.6(3)
C11 C2 C1 108.7(4)
C3 C2 C1 110.4(3)
C11 C2 H2 108.0
C3 C2 H2 108.0
C1 C2 H2 108.0
C7 C3 C4 119.4(4)
C7 C3 C2 122.2(4)
C4 C3 C2 118.4(4)
C10 C4 C3 120.0(4)
C10 C4 C5 121.3(4)
C3 C4 C5 118.7(4)
C21 C5 C4 119.9(4)
C21 C5 C6 123.6(4)
C4 C5 C6 116.5(4)
N1 C6 C5 112.8(3)
N1 C6 H6A 109.0
C5 C6 H6A 109.0
N1 C6 H6B 109.0
C5 C6 H6B 109.0
H6A C6 H6B 107.8
C3 C7 C8 118.5(4)
C3 C7 H7 120.7
C8 C7 H7 120.7
C9 C8 C7 122.9(4)
C9 C8 N2 119.8(4)
C7 C8 N2 117.3(4)
C8 C9 C10 118.2(4)
C8 C9 H9 120.9
C10 C9 H9 120.9
C9 C10 C4 120.9(5)
C9 C10 H10 119.5
C4 C10 H10 119.5
C12 C11 C2 119.2(4)
C12 C11 H11A 107.5
C2 C11 H11A 107.5
C12 C11 H11B 107.5
C2 C11 H11B 107.5
H11A C11 H11B 107.0
O3 C12 O4 123.7(6)
O3 C12 C11 124.2(5)
O4 C12 C11 112.0(5)
O4 C13 H13A 109.5
O4 C13 H13B 109.5
H13A C13 H13B 109.5
O4 C13 H13C 109.5
H13A C13 H13C 109.5
H13B C13 H13C 109.5
C15 C14 C19 120.7(4)
C15 C14 S1 120.3(4)
C19 C14 S1 118.8(3)
C16 C15 C14 119.4(4)
C16 C15 H15 120.3
C14 C15 H15 120.3
C15 C16 C17 120.8(5)
C15 C16 H16 119.6
C17 C16 H16 119.6
C18 C17 C16 118.9(4)
C18 C17 C20 121.0(5)
C16 C17 C20 120.1(5)
C17 C18 C19 121.3(5)
C17 C18 H18 119.4
C19 C18 H18 119.4
C14 C19 C18 118.9(4)
C14 C19 H19 120.6
C18 C19 H19 120.6
C17 C20 H20A 109.5
C17 C20 H20B 109.5
H20A C20 H20B 109.5
C17 C20 H20C 109.5
H20A C20 H20C 109.5
H20B C20 H20C 109.5
C5 C21 C22 126.2(4)
C5 C21 H21 116.9
C22 C21 H21 116.9
C23 C22 C27 118.9(4)
C23 C22 C21 119.9(4)
C27 C22 C21 121.2(4)
C24 C23 C22 119.0(5)
C24 C23 C28 119.8(5)
C22 C23 C28 121.2(5)
C25 C24 C23 121.5(5)
C25 C24 H24 119.2
C23 C24 H24 119.2
C26 C25 C24 119.4(5)
C26 C25 H25 120.3
C24 C25 H25 120.3
C25 C26 C27 120.5(5)
C25 C26 H26 119.8
C27 C26 H26 119.8
C26 C27 C22 120.6(5)
C26 C27 H27 119.7
C22 C27 H27 119.7
C23 C28 H28A 109.5
C23 C28 H28B 109.5
H28A C28 H28B 109.5
C23 C28 H28C 109.5
H28A C28 H28C 109.5
H28B C28 H28C 109.5
O7 S2 O8 119.9(2)
O7 S2 N3 106.5(2)
O8 S2 N3 106.3(2)
O7 S2 C42 108.6(2)
O8 S2 C42 108.7(2)
N3 S2 C42 105.98(19)
C40 O10 C41 116.6(6)
C29 N3 C34 112.5(3)
C29 N3 S2 117.0(3)
C34 N3 S2 116.7(3)
O11 N4 O12 124.6(5)
O11 N4 C36 118.1(4)
O12 N4 C36 117.3(5)
N3 C29 C30 111.1(3)
N3 C29 H29A 109.4
C30 C29 H29A 109.4
N3 C29 H29B 109.4
C30 C29 H29B 109.4
H29A C29 H29B 108.0
C31 C30 C29 115.2(4)
C31 C30 C39 111.1(4)
C29 C30 C39 110.1(4)
C31 C30 H30 106.6
C29 C30 H30 106.6
C39 C30 H30 106.6
C35 C31 C32 118.0(4)
C35 C31 C30 116.2(4)
C32 C31 C30 125.8(4)
C38 C32 C31 120.0(4)
C38 C32 C33 116.7(4)
C31 C32 C33 123.4(4)
C49 C33 C32 119.7(4)
C49 C33 C34 124.2(4)
C32 C33 C34 116.1(4)
N3 C34 C33 109.9(4)
N3 C34 H34A 109.7
C33 C34 H34A 109.7
N3 C34 H34B 109.7
C33 C34 H34B 109.7
H34A C34 H34B 108.2
C36 C35 C31 120.3(5)
C36 C35 H35 119.8
C31 C35 H35 119.8
C35 C36 C37 122.7(4)
C35 C36 N4 117.6(5)
C37 C36 N4 119.6(4)
C36 C37 C38 117.9(4)
C36 C37 H37 121.0
C38 C37 H37 121.0
C37 C38 C32 121.1(5)
C37 C38 H38 119.5
C32 C38 H38 119.5
C40 C39 C30 114.1(4)
C40 C39 H39A 108.7
C30 C39 H39A 108.7
C40 C39 H39B 108.7
C30 C39 H39B 108.7
H39A C39 H39B 107.6
O9 C40 O10 123.3(5)
O9 C40 C39 123.8(5)
O10 C40 C39 112.9(5)
O10 C41 H41A 109.5
O10 C41 H41B 109.5
H41A C41 H41B 109.5
O10 C41 H41C 109.5
H41A C41 H41C 109.5
H41B C41 H41C 109.5
C43 C42 C47 121.4(4)
C43 C42 S2 119.5(4)
C47 C42 S2 119.0(3)
C42 C43 C44 118.5(5)
C42 C43 H43 120.7
C44 C43 H43 120.7
C45 C44 C43 121.0(5)
C45 C44 H44 119.5
C43 C44 H44 119.5
C44 C45 C46 119.1(5)
C44 C45 C48 119.7(5)
C46 C45 C48 121.2(5)
C47 C46 C45 121.5(5)
C47 C46 H46 119.2
C45 C46 H46 119.2
C46 C47 C42 118.5(4)
C46 C47 H47 120.8
C42 C47 H47 120.8
C45 C48 H48A 109.5
C45 C48 H48B 109.5
H48A C48 H48B 109.5
C45 C48 H48C 109.5
H48A C48 H48C 109.5
H48B C48 H48C 109.5
C33 C49 C50 127.8(4)
C33 C49 H49 116.1
C50 C49 H49 116.1
C55 C50 C51 119.1(4)
C55 C50 C49 122.6(4)
C51 C50 C49 118.3(4)
C52 C51 C50 118.6(5)
C52 C51 C56 119.7(5)
C50 C51 C56 121.7(5)
C53 C52 C51 121.1(5)
C53 C52 H52 119.5
C51 C52 H52 119.5
C54 C53 C52 120.2(5)
C54 C53 H53 119.9
C52 C53 H53 119.9
C53 C54 C55 119.4(5)
C53 C54 H54 120.3
C55 C54 H54 120.3
C50 C55 C54 121.5(5)
C50 C55 H55 119.3
C54 C55 H55 119.3
C51 C56 H56A 109.5
C51 C56 H56B 109.5
H56A C56 H56B 109.5
C51 C56 H56C 109.5
H56A C56 H56C 109.5
H56B C56 H56C 109.5

loop_
_geom_bond_atom_site_label_1
_geom_bond_atom_site_label_2
_geom_bond_distance
S1 O1 1.429(4)
S1 O2 1.431(3)
S1 N1 1.648(3)
S1 C14 1.757(4)
O3 C12 1.203(8)
O4 C12 1.300(7)
O4 C13 1.492(8)
O5 N2 1.217(6)
O6 N2 1.232(5)
N1 C6 1.476(6)
N1 C1 1.477(5)
N2 C8 1.462(6)
C1 C2 1.540(6)
C1 H1A 0.9900
C1 H1B 0.9900
C2 C11 1.524(6)
C2 C3 1.530(5)
C2 H2 1.0000
C3 C7 1.386(6)
C3 C4 1.404(6)
C4 C10 1.389(7)
C4 C5 1.488(6)
C5 C21 1.339(6)
C5 C6 1.523(6)
C6 H6A 0.9900
C6 H6B 0.9900
C7 C8 1.397(6)
C7 H7 0.9500
C8 C9 1.367(7)
C9 C10 1.383(7)
C9 H9 0.9500
C10 H10 0.9500
C11 C12 1.502(7)
C11 H11A 0.9900
C11 H11B 0.9900
C13 H13A 0.9800
C13 H13B 0.9800
C13 H13C 0.9800
C14 C15 1.385(6)
C14 C19 1.388(6)
C15 C16 1.380(7)
C15 H15 0.9500
C16 C17 1.396(8)
C16 H16 0.9500
C17 C18 1.377(8)
C17 C20 1.501(7)
C18 C19 1.389(6)
C18 H18 0.9500
C19 H19 0.9500
C20 H20A 0.9800
C20 H20B 0.9800
C20 H20C 0.9800
C21 C22 1.483(7)
C21 H21 0.9500
C22 C23 1.401(7)
C22 C27 1.406(7)
C23 C24 1.390(7)
C23 C28 1.498(8)
C24 C25 1.387(8)
C24 H24 0.9500
C25 C26 1.373(8)
C25 H25 0.9500
C26 C27 1.381(7)
C26 H26 0.9500
C27 H27 0.9500
C28 H28A 0.9800
C28 H28B 0.9800
C28 H28C 0.9800
S2 O7 1.421(4)
S2 O8 1.431(4)
S2 N3 1.643(4)
S2 C42 1.761(4)
O9 C40 1.211(8)
O10 C40 1.311(7)
O10 C41 1.446(7)
O11 N4 1.229(7)
O12 N4 1.238(6)
N3 C29 1.467(5)
N3 C34 1.476(6)
N4 C36 1.473(6)
C29 C30 1.523(6)
C29 H29A 0.9900
C29 H29B 0.9900
C30 C31 1.514(6)
C30 C39 1.530(6)
C30 H30 1.0000
C31 C35 1.402(6)
C31 C32 1.406(7)
C32 C38 1.404(6)
C32 C33 1.492(6)
C33 C49 1.334(7)
C33 C34 1.503(6)
C34 H34A 0.9900
C34 H34B 0.9900
C35 C36 1.371(7)
C35 H35 0.9500
C36 C37 1.374(8)
C37 C38 1.386(7)
C37 H37 0.9500
C38 H38 0.9500
C39 C40 1.497(7)
C39 H39A 0.9900
C39 H39B 0.9900
C41 H41A 0.9800
C41 H41B 0.9800
C41 H41C 0.9800
C42 C43 1.386(7)
C42 C47 1.387(6)
C43 C44 1.390(8)
C43 H43 0.9500
C44 C45 1.379(8)
C44 H44 0.9500
C45 C46 1.382(7)
C45 C48 1.517(7)
C46 C47 1.377(6)
C46 H46 0.9500
C47 H47 0.9500
C48 H48A 0.9800
C48 H48B 0.9800
C48 H48C 0.9800
C49 C50 1.484(7)
C49 H49 0.9500
C50 C55 1.377(7)
C50 C51 1.406(7)
C51 C52 1.396(7)
C51 C56 1.495(8)
C52 C53 1.373(8)
C52 H52 0.9500
C53 C54 1.372(8)
C53 H53 0.9500
C54 C55 1.385(8)
C54 H54 0.9500
C55 H55 0.9500
C56 H56A 0.9800
C56 H56B 0.9800
C56 H56C 0.9800

loop_
_geom_torsion_atom_site_label_1
_geom_torsion_atom_site_label_2
_geom_torsion_atom_site_label_3
_geom_torsion_atom_site_label_4
_geom_torsion
O1 S1 N1 C6 -177.8(3)
O2 S1 N1 C6 53.2(3)
C14 S1 N1 C6 -62.1(3)
O1 S1 N1 C1 -42.0(3)
O2 S1 N1 C1 -170.9(3)
C14 S1 N1 C1 73.7(3)
C6 N1 C1 C2 -56.2(5)
S1 N1 C1 C2 168.8(3)
N1 C1 C2 C11 -161.6(3)
N1 C1 C2 C3 -36.4(5)
C11 C2 C3 C7 13.4(6)
C1 C2 C3 C7 -109.0(5)
C11 C2 C3 C4 -164.6(4)
C1 C2 C3 C4 73.0(5)
C7 C3 C4 C10 -0.8(6)
C2 C3 C4 C10 177.2(4)
C7 C3 C4 C5 -178.9(4)
C2 C3 C4 C5 -0.9(6)
C10 C4 C5 C21 -61.1(6)
C3 C4 C5 C21 117.0(5)
C10 C4 C5 C6 120.1(5)
C3 C4 C5 C6 -61.8(5)
C1 N1 C6 C5 70.1(4)
S1 N1 C6 C5 -155.1(3)
C21 C5 C6 N1 -162.8(4)
C4 C5 C6 N1 16.0(5)
C4 C3 C7 C8 0.3(6)
C2 C3 C7 C8 -177.6(4)
C3 C7 C8 C9 -0.1(7)
C3 C7 C8 N2 179.2(4)
O5 N2 C8 C9 -177.8(4)
O6 N2 C8 C9 2.7(6)
O5 N2 C8 C7 2.8(6)
O6 N2 C8 C7 -176.7(4)
C7 C8 C9 C10 0.5(7)
N2 C8 C9 C10 -178.8(4)
C8 C9 C10 C4 -1.1(7)
C3 C4 C10 C9 1.3(7)
C5 C4 C10 C9 179.3(4)
C3 C2 C11 C12 179.2(4)
C1 C2 C11 C12 -57.4(6)
C13 O4 C12 O3 -3.9(10)
C13 O4 C12 C11 179.6(6)
C2 C11 C12 O3 146.6(6)
C2 C11 C12 O4 -36.9(7)
O1 S1 C14 C15 26.0(4)
O2 S1 C14 C15 157.6(3)
N1 S1 C14 C15 -87.9(4)
O1 S1 C14 C19 -158.9(3)
O2 S1 C14 C19 -27.3(4)
N1 S1 C14 C19 87.2(4)
C19 C14 C15 C16 0.3(7)
S1 C14 C15 C16 175.3(4)
C14 C15 C16 C17 0.0(7)
C15 C16 C17 C18 -0.9(8)
C15 C16 C17 C20 -179.7(5)
C16 C17 C18 C19 1.5(8)
C20 C17 C18 C19 -179.7(5)
C15 C14 C19 C18 0.3(7)
S1 C14 C19 C18 -174.8(3)
C17 C18 C19 C14 -1.3(7)
C4 C5 C21 C22 -175.3(4)
C6 C5 C21 C22 3.4(7)
C5 C21 C22 C23 132.1(5)
C5 C21 C22 C27 -48.0(7)
C27 C22 C23 C24 1.5(8)
C21 C22 C23 C24 -178.6(5)
C27 C22 C23 C28 178.4(6)
C21 C22 C23 C28 -1.8(8)
C22 C23 C24 C25 1.1(8)
C28 C23 C24 C25 -175.8(6)
C23 C24 C25 C26 -2.4(8)
C24 C25 C26 C27 1.1(8)
C25 C26 C27 C22 1.6(8)
C23 C22 C27 C26 -2.9(8)
C21 C22 C27 C26 177.3(5)
O7 S2 N3 C29 46.4(4)
O8 S2 N3 C29 175.4(3)
C42 S2 N3 C29 -69.1(3)
O7 S2 N3 C34 -176.2(3)
O8 S2 N3 C34 -47.2(3)
C42 S2 N3 C34 68.3(3)
C34 N3 C29 C30 98.4(4)
S2 N3 C29 C30 -122.4(3)
N3 C29 C30 C31 -30.8(5)
N3 C29 C30 C39 -157.4(4)
C29 C30 C31 C35 155.0(4)
C39 C30 C31 C35 -78.8(5)
C29 C30 C31 C32 -26.2(6)
C39 C30 C31 C32 99.9(5)
C35 C31 C32 C38 0.1(6)
C30 C31 C32 C38 -178.6(4)
C35 C31 C32 C33 178.4(4)
C30 C31 C32 C33 -0.4(7)
C38 C32 C33 C49 60.9(6)
C31 C32 C33 C49 -117.5(5)
C38 C32 C33 C34 -118.1(5)
C31 C32 C33 C34 63.6(5)
C29 N3 C34 C33 -54.1(4)
S2 N3 C34 C33 166.6(3)
C49 C33 C34 N3 144.3(5)
C32 C33 C34 N3 -36.8(5)
C32 C31 C35 C36 0.3(6)
C30 C31 C35 C36 179.2(4)
C31 C35 C36 C37 0.0(7)
C31 C35 C36 N4 180.0(4)
O11 N4 C36 C35 -4.3(6)
O12 N4 C36 C35 175.2(4)
O11 N4 C36 C37 175.7(5)
O12 N4 C36 C37 -4.8(7)
C35 C36 C37 C38 -0.8(7)
N4 C36 C37 C38 179.2(4)
C36 C37 C38 C32 1.3(7)
C31 C32 C38 C37 -0.9(7)
C33 C32 C38 C37 -179.3(4)
C31 C30 C39 C40 173.6(4)
C29 C30 C39 C40 -57.6(6)
C41 O10 C40 O9 1.2(9)
C41 O10 C40 C39 -179.6(5)
C30 C39 C40 O9 -74.5(7)
C30 C39 C40 O10 106.3(5)
O7 S2 C42 C43 -17.8(4)
O8 S2 C42 C43 -149.8(4)
N3 S2 C42 C43 96.3(4)
O7 S2 C42 C47 165.8(4)
O8 S2 C42 C47 33.7(4)
N3 S2 C42 C47 -80.2(4)
C47 C42 C43 C44 0.2(7)
S2 C42 C43 C44 -176.2(4)
C42 C43 C44 C45 -0.2(8)
C43 C44 C45 C46 -0.1(9)
C43 C44 C45 C48 -179.1(6)
C44 C45 C46 C47 0.6(8)
C48 C45 C46 C47 179.5(5)
C45 C46 C47 C42 -0.6(7)
C43 C42 C47 C46 0.2(7)
S2 C42 C47 C46 176.6(3)
C32 C33 C49 C50 179.3(4)
C34 C33 C49 C50 -1.9(8)
C33 C49 C50 C55 41.7(8)
C33 C49 C50 C51 -137.2(5)
C55 C50 C51 C52 -1.9(7)
C49 C50 C51 C52 177.0(4)
C55 C50 C51 C56 -179.2(6)
C49 C50 C51 C56 -0.2(8)
C50 C51 C52 C53 -1.2(8)
C56 C51 C52 C53 176.1(6)
C51 C52 C53 C54 2.4(8)
C52 C53 C54 C55 -0.3(8)
C51 C50 C55 C54 4.0(8)
C49 C50 C55 C54 -174.9(5)
C53 C54 C55 C50 -2.9(9)
